data_1569998
loop_
_publ_author_name
'Mitchell, Travis B.'
'Zhang, Xiaotong'
'Jerozal, Ronald T.'
'Chen, Yu Sheng'
'Wang, SuYin'
'Benedict, Jason B.'

_publ_section_title
;
 Development of a scalar-based geometric parameterization approach for the
 crystal structure landscape of dithienylethene-based crystalline solids.
;
_journal_coeditor_code YC5044
_journal_issue 6
_journal_name_full IUCrJ
_journal_paper_doi 10.1107/S2052252523008060
_journal_volume 10
_journal_year 2023
_chemical_formula_moiety 'C34 H26 Cu I N2 S2, C H2 Cl2'
_chemical_formula_sum 'C35 H28 Cl2 Cu I N2 S2'
_chemical_formula_weight 802.05
_space_group_crystal_system triclinic
_space_group_IT_number 2
_space_group_name_Hall '-P 1'
_space_group_name_H-M_alt 'P -1'
_atom_sites_solution_hydrogens geom
_atom_sites_solution_primary dual
_audit_creation_date 2023-08-13
_audit_creation_method
;
Olex2 1.5
(compiled 2023.03.06 svn.rbb2c1857 for OlexSys, GUI svn.r6748)
;
_cell_angle_alpha 86.772(8)
_cell_angle_beta 84.163(9)
_cell_angle_gamma 83.443(9)
_cell_formula_units_Z 2
_cell_length_a 9.496(3)
_cell_length_b 10.032(3)
_cell_length_c 17.380(5)
_cell_measurement_reflns_used 4741
_cell_measurement_temperature 90.00
_cell_measurement_theta_max 26.37
_cell_measurement_theta_min 2.17
_cell_volume 1634.7(9)
_computing_cell_refinement 'SAINT V8.40B (Bruker AXS, 2016)'
_computing_data_reduction 'SAINT V8.40B (Bruker AXS, 2016)'
_computing_molecular_graphics 'Olex2 1.5 (Dolomanov et al., 2009)'
_computing_publication_material 'Olex2 1.5 (Dolomanov et al., 2009)'
_computing_structure_refinement 'SHELXL 2018/3 (Sheldrick, 2015)'
_computing_structure_solution 'SHELXT 2018/2 (Sheldrick, 2018)'
_diffrn_ambient_temperature 90.00
_diffrn_measured_fraction_theta_full 0.991
_diffrn_measured_fraction_theta_max 0.991
_diffrn_measurement_device_type 'Bruker APEX-II CCD'
_diffrn_measurement_method '\f and \w scans'
_diffrn_radiation_type MoK\a
_diffrn_radiation_wavelength 0.71073
_diffrn_reflns_av_R_equivalents 0.0697
_diffrn_reflns_av_unetI/netI 0.0926
_diffrn_reflns_Laue_measured_fraction_full 0.991
_diffrn_reflns_Laue_measured_fraction_max 0.991
_diffrn_reflns_limit_h_max 11
_diffrn_reflns_limit_h_min -11
_diffrn_reflns_limit_k_max 11
_diffrn_reflns_limit_k_min -11
_diffrn_reflns_limit_l_max 20
_diffrn_reflns_limit_l_min -20
_diffrn_reflns_number 15927
_diffrn_reflns_point_group_measured_fraction_full 0.991
_diffrn_reflns_point_group_measured_fraction_max 0.991
_diffrn_reflns_theta_full 24.713
_diffrn_reflns_theta_max 24.713
_diffrn_reflns_theta_min 2.046
_diffrn_source_current 24.0
_diffrn_source_power 1.2
_diffrn_source_voltage 50.0
_diffrn_standards_number 0
_exptl_absorpt_coefficient_mu 1.932
_exptl_absorpt_correction_T_max 0.7454
_exptl_absorpt_correction_T_min 0.5768
_exptl_absorpt_correction_type multi-scan
_exptl_absorpt_process_details
;
SADABS-2016/2 (Bruker,2016/2) was used for absorption correction.
wR2(int) was 0.1372 before and 0.0661 after correction.
The Ratio of minimum to maximum transmission is 0.7738.
The \l/2 correction factor is Not present.
;
_exptl_crystal_colour yellow
_exptl_crystal_colour_primary yellow
_exptl_crystal_density_diffrn 1.629
_exptl_crystal_description plate
_exptl_crystal_F_000 800
_exptl_crystal_size_max 0.14
_exptl_crystal_size_mid 0.06
_exptl_crystal_size_min 0.01
_refine_diff_density_max 1.556
_refine_diff_density_min -0.987
_refine_diff_density_rms 0.152
_refine_ls_extinction_method none
_refine_ls_goodness_of_fit_ref 1.046
_refine_ls_hydrogen_treatment mixed
_refine_ls_matrix_type full
_refine_ls_number_parameters 392
_refine_ls_number_reflns 5512
_refine_ls_number_restraints 0
_refine_ls_restrained_S_all 1.046
_refine_ls_R_factor_all 0.0844
_refine_ls_R_factor_gt 0.0553
_refine_ls_shift/su_max 0.000
_refine_ls_shift/su_mean 0.000
_refine_ls_structure_factor_coef Fsqd
_refine_ls_weighting_details 'w=1/[\s^2^(Fo^2^)+(0.0674P)^2^] where P=(Fo^2^+2Fc^2^)/3'
_refine_ls_weighting_scheme calc
_refine_ls_wR_factor_gt 0.1279
_refine_ls_wR_factor_ref 0.1388
_reflns_Friedel_coverage 0.000
_reflns_number_gt 3988
_reflns_number_total 5512
_reflns_threshold_expression 'I > 2\s(I)'
_cod_data_source_file yc5044.cif
_cod_data_source_block dte-11
_cod_original_cell_volume 1634.7(8)
_cod_database_code 1569998
_shelx_shelxl_version_number 2018/3
_shelx_space_group_comment
;
The symmetry employed for this shelxl refinement is uniquely defined
by the following loop, which should always be used as a source of
symmetry information in preference to the above space-group names.
They are only intended as comments.
;
_shelx_estimated_absorpt_t_max 0.981
_shelx_estimated_absorpt_t_min 0.774
_olex2_refinement_description
;
1. Fixed Uiso
 At 1.2 times of:
  All C(H) groups, All C(H,H) groups
 At 1.5 times of:
  All C(H,H,H) groups
2.a Secondary CH2 refined with riding coordinates:
 C35(H35A,H35B)
2.b Aromatic/amide H refined with riding coordinates:
 C3(H3), C4(H4), C5(H5), C6(H6), C7(H7), C9(H9), C14(H14), C15(H15), C16(H16),
 C17(H17), C20(H20), C21(H21), C22(H22), C23(H23), C24(H24), C26(H26), C31(H31),
  C32(H32), C33(H33), C34(H34)
2.c Idealised Me refined as rotating group with stretchable bonds:
 C12(H12A,H12B,H12C), C29(H29A,H29B,H29C)
;
_olex2_submission_special_instructions 'No special instructions were received'

loop_
_space_group_symop_operation_xyz
'x, y, z'
'-x, -y, -z'

loop_
_atom_site_label
_atom_site_type_symbol
_atom_site_fract_x
_atom_site_fract_y
_atom_site_fract_z
_atom_site_U_iso_or_equiv
_atom_site_adp_type
_atom_site_occupancy
_atom_site_site_symmetry_order
_atom_site_calc_flag
_atom_site_refinement_flags_posn
_atom_site_refinement_flags_adp
_atom_site_refinement_flags_occupancy
_atom_site_disorder_assembly
_atom_site_disorder_group
Cu1 Cu 0.41700(9) 0.12901(8) 0.50322(5) 0.0214(2) Uani 1 1 d . . . . .
S1 S 0.62638(19) 0.49354(18) 0.82463(11) 0.0241(4) Uani 1 1 d . . . . .
S2 S 0.03898(18) 0.63303(17) 0.81059(11) 0.0226(4) Uani 1 1 d . . . . .
N1 N 0.4511(6) 0.2638(6) 0.5809(3) 0.0223(14) Uani 1 1 d . . . . .
N2 N -0.2566(6) 0.8206(6) 0.5668(3) 0.0213(13) Uani 1 1 d . . . . .
C1 C 0.4401(7) 0.8717(6) 0.8420(4) 0.0179(15) Uani 1 1 d . . . . .
C2 C 0.5479(7) 0.9672(6) 0.8523(4) 0.0193(16) Uani 1 1 d . . . . .
C3 C 0.6710(7) 0.9624(7) 0.8003(4) 0.0255(17) Uani 1 1 d . . . . .
H3 H 0.685409 0.899801 0.760471 0.031 Uiso 1 1 calc R U . . .
C4 C 0.7724(8) 1.0503(7) 0.8075(5) 0.0292(18) Uani 1 1 d . . . . .
H4 H 0.855406 1.047667 0.771916 0.035 Uiso 1 1 calc R U . . .
C5 C 0.7541(8) 1.1396(7) 0.8648(4) 0.0286(18) Uani 1 1 d . . . . .
H5 H 0.825275 1.196981 0.869704 0.034 Uiso 1 1 calc R U . . .
C6 C 0.6326(8) 1.1468(8) 0.9156(4) 0.0303(18) Uani 1 1 d . . . . .
H6 H 0.618760 1.210915 0.954599 0.036 Uiso 1 1 calc R U . . .
C7 C 0.5299(8) 1.0600(7) 0.9096(4) 0.0265(17) Uani 1 1 d . . . . .
H7 H 0.446737 1.064514 0.945104 0.032 Uiso 1 1 calc R U . . .
C8 C 0.4977(7) 0.7322(7) 0.8211(4) 0.0203(16) Uani 1 1 d . . . . .
C9 C 0.4569(7) 0.6683(7) 0.7574(4) 0.0198(16) Uani 1 1 d . . . . .
H9 H 0.393938 0.711781 0.722425 0.024 Uiso 1 1 calc R U . . .
C10 C 0.5175(7) 0.5366(6) 0.7510(4) 0.0182(15) Uani 1 1 d . . . . .
C11 C 0.5932(7) 0.6516(7) 0.8623(4) 0.0217(16) Uani 1 1 d . . . . .
C12 C 0.6591(8) 0.6793(8) 0.9335(4) 0.037(2) Uani 1 1 d . . . . .
H12A H 0.607(4) 0.655(5) 0.973(2) 0.056 Uiso 1 1 calc R U . . .
H12B H 0.667(5) 0.763(4) 0.9342(16) 0.056 Uiso 1 1 calc R U . . .
H12C H 0.741(5) 0.635(5) 0.9334(16) 0.056 Uiso 1 1 calc R U . . .
C13 C 0.4973(7) 0.4425(7) 0.6929(4) 0.0202(16) Uani 1 1 d . . . . .
C14 C 0.4244(8) 0.4857(7) 0.6277(4) 0.0260(17) Uani 1 1 d . . . . .
H14 H 0.389607 0.577705 0.620363 0.031 Uiso 1 1 calc R U . . .
C15 C 0.4037(8) 0.3959(7) 0.5751(4) 0.0241(16) Uani 1 1 d . . . . .
H15 H 0.353276 0.427786 0.532028 0.029 Uiso 1 1 calc R U . . .
C16 C 0.5222(8) 0.2232(7) 0.6432(4) 0.0290(18) Uani 1 1 d . . . . .
H16 H 0.557166 0.130904 0.648848 0.035 Uiso 1 1 calc R U . . .
C17 C 0.5468(7) 0.3075(7) 0.6987(4) 0.0219(16) Uani 1 1 d . . . . .
H17 H 0.597887 0.273178 0.741046 0.026 Uiso 1 1 calc R U . . .
C18 C 0.2983(7) 0.9091(6) 0.8480(4) 0.0198(16) Uani 1 1 d . . . . .
C19 C 0.2320(7) 1.0471(7) 0.8676(4) 0.0197(16) Uani 1 1 d . . . . .
C20 C 0.1492(7) 1.0640(7) 0.9383(4) 0.0224(16) Uani 1 1 d . . . . .
H20 H 0.137169 0.989456 0.973632 0.027 Uiso 1 1 calc R U . . .
C21 C 0.0845(7) 1.1919(7) 0.9562(4) 0.0272(18) Uani 1 1 d . . . . .
H21 H 0.027938 1.204225 1.004167 0.033 Uiso 1 1 calc R U . . .
C22 C 0.1014(8) 1.3003(7) 0.9055(4) 0.0276(18) Uani 1 1 d . . . . .
H22 H 0.057487 1.386882 0.918848 0.033 Uiso 1 1 calc R U . . .
C23 C 0.1818(8) 1.2839(7) 0.8354(5) 0.0315(19) Uani 1 1 d . . . . .
H23 H 0.192170 1.358675 0.800031 0.038 Uiso 1 1 calc R U . . .
C24 C 0.2474(8) 1.1580(7) 0.8168(4) 0.0266(18) Uani 1 1 d . . . . .
H24 H 0.303671 1.147018 0.768746 0.032 Uiso 1 1 calc R U . . .
C25 C 0.1915(7) 0.8223(7) 0.8281(4) 0.0183(15) Uani 1 1 d . . . . .
C26 C 0.1106(7) 0.8616(7) 0.7637(4) 0.0207(16) Uani 1 1 d . . . . .
H26 H 0.117277 0.944979 0.735521 0.025 Uiso 1 1 calc R U . . .
C27 C 0.0253(7) 0.7733(7) 0.7460(4) 0.0170(15) Uani 1 1 d . . . . .
C28 C 0.1630(7) 0.6994(7) 0.8596(4) 0.0202(16) Uani 1 1 d . . . . .
C29 C 0.2275(7) 0.6220(7) 0.9262(4) 0.0243(17) Uani 1 1 d . . . . .
H29A H 0.159(3) 0.589(4) 0.9579(19) 0.036 Uiso 1 1 calc R U . . .
H29B H 0.272(5) 0.676(2) 0.9517(19) 0.036 Uiso 1 1 calc R U . . .
H29C H 0.289(4) 0.555(4) 0.9085(8) 0.036 Uiso 1 1 calc R U . . .
C30 C -0.0684(7) 0.7827(7) 0.6834(4) 0.0192(16) Uani 1 1 d . . . . .
C31 C -0.0692(7) 0.8950(7) 0.6318(4) 0.0238(17) Uani 1 1 d . . . . .
H31 H -0.005774 0.960588 0.635494 0.029 Uiso 1 1 calc R U . . .
C32 C -0.1636(7) 0.9097(7) 0.5750(4) 0.0239(17) Uani 1 1 d . . . . .
H32 H -0.162658 0.986275 0.540341 0.029 Uiso 1 1 calc R U . . .
C33 C -0.2505(8) 0.7110(7) 0.6147(4) 0.0235(17) Uani 1 1 d . . . . .
H33 H -0.311375 0.644368 0.608402 0.028 Uiso 1 1 calc R U . . .
C34 C -0.1598(7) 0.6900(7) 0.6730(4) 0.0221(16) Uani 1 1 d . . . . .
H34 H -0.160943 0.611108 0.705839 0.027 Uiso 1 1 calc R U . . .
I1 I 0.65206(5) 0.08498(5) 0.41025(3) 0.02341(16) Uani 1 1 d . . . A 2
Cl1 Cl -0.0267(4) 0.2999(3) 0.67979(17) 0.0767(9) Uani 1 1 d . . . . .
Cl2 Cl -0.1207(3) 0.3195(3) 0.52618(17) 0.0757(9) Uani 1 1 d . . . . .
C35 C 0.0180(12) 0.3384(12) 0.5831(6) 0.073(3) Uani 1 1 d . . . . .
H35A H 0.103798 0.278963 0.564521 0.088 Uiso 1 1 calc R U . . .
H35B H 0.041570 0.432213 0.576828 0.088 Uiso 1 1 calc R U . . .

loop_
_atom_site_aniso_label
_atom_site_aniso_U_11
_atom_site_aniso_U_22
_atom_site_aniso_U_33
_atom_site_aniso_U_23
_atom_site_aniso_U_13
_atom_site_aniso_U_12
Cu1 0.0206(5) 0.0174(5) 0.0279(5) -0.0012(4) -0.0038(4) -0.0085(4)
S1 0.0274(10) 0.0137(9) 0.0327(11) -0.0016(8) -0.0081(8) -0.0040(8)
S2 0.0239(9) 0.0152(9) 0.0308(10) 0.0031(8) -0.0060(8) -0.0107(8)
N1 0.021(3) 0.016(3) 0.031(4) -0.001(3) -0.001(3) -0.006(3)
N2 0.022(3) 0.018(3) 0.026(3) 0.004(3) -0.005(2) -0.008(3)
C1 0.026(4) 0.009(3) 0.021(4) -0.001(3) -0.004(3) -0.012(3)
C2 0.020(4) 0.007(3) 0.032(4) 0.004(3) -0.006(3) -0.008(3)
C3 0.022(4) 0.013(4) 0.042(5) 0.000(3) -0.004(3) -0.003(3)
C4 0.021(4) 0.019(4) 0.048(5) 0.002(4) 0.000(3) -0.010(3)
C5 0.024(4) 0.021(4) 0.043(5) 0.005(4) -0.011(3) -0.013(3)
C6 0.032(4) 0.026(4) 0.037(5) 0.001(4) -0.010(4) -0.014(4)
C7 0.029(4) 0.023(4) 0.029(4) 0.000(4) -0.007(3) -0.009(3)
C8 0.022(4) 0.014(4) 0.028(4) -0.001(3) -0.001(3) -0.013(3)
C9 0.013(3) 0.016(4) 0.032(4) 0.004(3) 0.002(3) -0.009(3)
C10 0.015(3) 0.014(4) 0.027(4) 0.003(3) -0.001(3) -0.008(3)
C11 0.025(4) 0.011(4) 0.029(4) -0.004(3) -0.002(3) -0.002(3)
C12 0.045(5) 0.031(5) 0.038(5) -0.003(4) -0.016(4) -0.001(4)
C13 0.020(4) 0.019(4) 0.024(4) 0.001(3) -0.001(3) -0.012(3)
C14 0.035(4) 0.008(4) 0.035(4) 0.001(3) -0.006(3) -0.004(3)
C15 0.031(4) 0.016(4) 0.028(4) -0.003(3) -0.009(3) -0.007(3)
C16 0.032(4) 0.016(4) 0.039(5) -0.002(4) -0.002(4) -0.005(3)
C17 0.024(4) 0.011(4) 0.030(4) 0.002(3) -0.005(3) -0.003(3)
C18 0.024(4) 0.009(3) 0.028(4) 0.006(3) -0.004(3) -0.011(3)
C19 0.018(4) 0.015(4) 0.029(4) 0.003(3) -0.010(3) -0.009(3)
C20 0.021(4) 0.014(4) 0.033(4) 0.003(3) -0.002(3) -0.008(3)
C21 0.022(4) 0.024(4) 0.037(5) -0.009(4) 0.004(3) -0.008(3)
C22 0.028(4) 0.011(4) 0.045(5) -0.004(4) -0.001(4) -0.007(3)
C23 0.035(5) 0.014(4) 0.045(5) 0.009(4) -0.002(4) -0.007(3)
C24 0.029(4) 0.024(4) 0.028(4) 0.004(4) 0.001(3) -0.011(3)
C25 0.014(3) 0.015(4) 0.026(4) -0.003(3) 0.000(3) -0.004(3)
C26 0.019(4) 0.014(4) 0.028(4) 0.001(3) 0.007(3) -0.006(3)
C27 0.015(3) 0.013(4) 0.021(4) 0.005(3) -0.003(3) 0.004(3)
C28 0.016(3) 0.013(4) 0.033(4) 0.001(3) -0.001(3) -0.007(3)
C29 0.026(4) 0.016(4) 0.034(4) 0.002(3) -0.006(3) -0.015(3)
C30 0.013(3) 0.014(4) 0.030(4) 0.004(3) -0.003(3) 0.000(3)
C31 0.016(4) 0.022(4) 0.035(4) 0.005(4) -0.006(3) -0.012(3)
C32 0.023(4) 0.021(4) 0.029(4) 0.004(3) -0.002(3) -0.012(3)
C33 0.031(4) 0.012(4) 0.029(4) 0.000(3) 0.000(3) -0.011(3)
C34 0.022(4) 0.018(4) 0.027(4) 0.002(3) -0.002(3) -0.010(3)
I1 0.0195(3) 0.0195(3) 0.0308(3) 0.0063(2) 0.00027(18) -0.00610(19)
Cl1 0.103(2) 0.0653(19) 0.0638(18) 0.0052(16) -0.0087(16) -0.0224(17)
Cl2 0.0726(19) 0.089(2) 0.0688(18) -0.0052(17) -0.0066(15) -0.0239(17)
C35 0.078(8) 0.092(9) 0.053(7) -0.021(6) 0.013(6) -0.033(7)

loop_
_atom_type_symbol
_atom_type_description
_atom_type_scat_dispersion_real
_atom_type_scat_dispersion_imag
_atom_type_scat_source
C C 0.0033 0.0016 'International Tables Vol C Tables 4.2.6.8 and 6.1.1.4'
H H 0.0000 0.0000 'International Tables Vol C Tables 4.2.6.8 and 6.1.1.4'
Cl Cl 0.1484 0.1585 'International Tables Vol C Tables 4.2.6.8 and 6.1.1.4'
Cu Cu 0.3201 1.2651 'International Tables Vol C Tables 4.2.6.8 and 6.1.1.4'
I I -0.4742 1.8119 'International Tables Vol C Tables 4.2.6.8 and 6.1.1.4'
N N 0.0061 0.0033 'International Tables Vol C Tables 4.2.6.8 and 6.1.1.4'
S S 0.1246 0.1234 'International Tables Vol C Tables 4.2.6.8 and 6.1.1.4'

loop_
_geom_angle_atom_site_label_1
_geom_angle_atom_site_label_2
_geom_angle_atom_site_label_3
_geom_angle
_geom_angle_site_symmetry_1
_geom_angle_site_symmetry_3
_geom_angle_publ_flag
N1 Cu1 Cu1 120.65(17) . 2_656 ?
N1 Cu1 N2 118.2(2) . 2_566 ?
N1 Cu1 I1 107.72(16) . . ?
N1 Cu1 I1 104.50(16) . 2_656 ?
N2 Cu1 Cu1 121.07(17) 2_566 2_656 ?
N2 Cu1 I1 106.48(15) 2_566 2_656 ?
N2 Cu1 I1 106.12(16) 2_566 . ?
I1 Cu1 I1 114.11(4) . 2_656 ?
C10 S1 C11 93.0(3) . . ?
C28 S2 C27 92.1(3) . . ?
C15 N1 Cu1 123.4(5) . . ?
C15 N1 C16 116.1(6) . . ?
C16 N1 Cu1 120.5(5) . . ?
C32 N2 Cu1 119.5(4) . 2_566 ?
C33 N2 Cu1 123.1(5) . 2_566 ?
C33 N2 C32 116.6(6) . . ?
C8 C1 C2 116.6(6) . . ?
C18 C1 C2 122.9(6) . . ?
C18 C1 C8 120.4(6) . . ?
C3 C2 C1 117.9(6) . . ?
C7 C2 C1 123.3(6) . . ?
C7 C2 C3 118.8(6) . . ?
C2 C3 H3 120.3 . . ?
C4 C3 C2 119.5(7) . . ?
C4 C3 H3 120.3 . . ?
C3 C4 H4 119.5 . . ?
C5 C4 C3 121.0(7) . . ?
C5 C4 H4 119.5 . . ?
C4 C5 H5 119.9 . . ?
C4 C5 C6 120.2(7) . . ?
C6 C5 H5 119.9 . . ?
C5 C6 H6 120.1 . . ?
C5 C6 C7 119.9(8) . . ?
C7 C6 H6 120.1 . . ?
C2 C7 C6 120.6(7) . . ?
C2 C7 H7 119.7 . . ?
C6 C7 H7 119.7 . . ?
C9 C8 C1 123.2(6) . . ?
C11 C8 C1 123.7(6) . . ?
C11 C8 C9 113.1(6) . . ?
C8 C9 H9 123.1 . . ?
C10 C9 C8 113.7(6) . . ?
C10 C9 H9 123.1 . . ?
C9 C10 S1 109.7(5) . . ?
C9 C10 C13 127.8(6) . . ?
C13 C10 S1 122.5(5) . . ?
C8 C11 S1 110.5(5) . . ?
C8 C11 C12 129.8(7) . . ?
C12 C11 S1 119.6(5) . . ?
C11 C12 H12A 109.5 . . ?
C11 C12 H12B 109.5 . . ?
C11 C12 H12C 109.5 . . ?
H12A C12 H12B 109.5 . . ?
H12A C12 H12C 109.5 . . ?
H12B C12 H12C 109.5 . . ?
C14 C13 C10 121.0(6) . . ?
C17 C13 C10 122.6(6) . . ?
C17 C13 C14 116.4(7) . . ?
C13 C14 H14 119.9 . . ?
C15 C14 C13 120.2(6) . . ?
C15 C14 H14 119.9 . . ?
N1 C15 C14 123.5(7) . . ?
N1 C15 H15 118.3 . . ?
C14 C15 H15 118.3 . . ?
N1 C16 H16 118.1 . . ?
N1 C16 C17 123.8(7) . . ?
C17 C16 H16 118.1 . . ?
C13 C17 H17 120.0 . . ?
C16 C17 C13 120.1(7) . . ?
C16 C17 H17 120.0 . . ?
C1 C18 C19 123.8(6) . . ?
C1 C18 C25 123.8(6) . . ?
C25 C18 C19 112.2(6) . . ?
C20 C19 C18 118.7(6) . . ?
C24 C19 C18 122.1(6) . . ?
C24 C19 C20 119.2(7) . . ?
C19 C20 H20 120.5 . . ?
C21 C20 C19 119.0(6) . . ?
C21 C20 H20 120.5 . . ?
C20 C21 H21 119.6 . . ?
C22 C21 C20 120.9(7) . . ?
C22 C21 H21 119.6 . . ?
C21 C22 H22 119.8 . . ?
C21 C22 C23 120.3(7) . . ?
C23 C22 H22 119.8 . . ?
C22 C23 H23 120.2 . . ?
C22 C23 C24 119.6(7) . . ?
C24 C23 H23 120.2 . . ?
C19 C24 H24 119.5 . . ?
C23 C24 C19 121.0(7) . . ?
C23 C24 H24 119.5 . . ?
C26 C25 C18 119.3(6) . . ?
C28 C25 C18 129.0(6) . . ?
C28 C25 C26 111.5(6) . . ?
C25 C26 H26 122.3 . . ?
C27 C26 C25 115.5(6) . . ?
C27 C26 H26 122.3 . . ?
C26 C27 S2 109.7(5) . . ?
C26 C27 C30 128.7(6) . . ?
C30 C27 S2 121.7(5) . . ?
C25 C28 S2 111.2(5) . . ?
C25 C28 C29 128.0(6) . . ?
C29 C28 S2 120.8(5) . . ?
C28 C29 H29A 109.5 . . ?
C28 C29 H29B 109.5 . . ?
C28 C29 H29C 109.5 . . ?
H29A C29 H29B 109.5 . . ?
H29A C29 H29C 109.5 . . ?
H29B C29 H29C 109.5 . . ?
C31 C30 C27 118.6(6) . . ?
C34 C30 C27 124.3(6) . . ?
C34 C30 C31 117.0(6) . . ?
C30 C31 H31 120.3 . . ?
C32 C31 C30 119.4(6) . . ?
C32 C31 H31 120.3 . . ?
N2 C32 C31 123.3(6) . . ?
N2 C32 H32 118.4 . . ?
C31 C32 H32 118.4 . . ?
N2 C33 H33 118.3 . . ?
N2 C33 C34 123.3(7) . . ?
C34 C33 H33 118.3 . . ?
C30 C34 C33 120.3(6) . . ?
C30 C34 H34 119.8 . . ?
C33 C34 H34 119.8 . . ?
Cu1 I1 Cu1 65.89(4) . 2_656 ?
Cl1 C35 Cl2 112.1(6) . . ?
Cl1 C35 H35A 109.2 . . ?
Cl1 C35 H35B 109.2 . . ?
Cl2 C35 H35A 109.2 . . ?
Cl2 C35 H35B 109.2 . . ?
H35A C35 H35B 107.9 . . ?

loop_
_geom_bond_atom_site_label_1
_geom_bond_atom_site_label_2
_geom_bond_distance
_geom_bond_site_symmetry_2
_geom_bond_publ_flag
Cu1 Cu1 2.8745(18) 2_656 ?
Cu1 N1 2.038(6) . ?
Cu1 N2 2.047(6) 2_566 ?
Cu1 I1 2.6567(11) 2_656 ?
Cu1 I1 2.6287(11) . ?
S1 C10 1.732(7) . ?
S1 C11 1.733(7) . ?
S2 C27 1.751(6) . ?
S2 C28 1.732(7) . ?
N1 C15 1.351(8) . ?
N1 C16 1.353(9) . ?
N2 C32 1.349(8) . ?
N2 C33 1.340(8) . ?
C1 C2 1.510(9) . ?
C1 C8 1.495(9) . ?
C1 C18 1.351(9) . ?
C2 C3 1.401(10) . ?
C2 C7 1.385(10) . ?
C3 H3 0.9500 . ?
C3 C4 1.397(10) . ?
C4 H4 0.9500 . ?
C4 C5 1.361(11) . ?
C5 H5 0.9500 . ?
C5 C6 1.377(10) . ?
C6 H6 0.9500 . ?
C6 C7 1.395(10) . ?
C7 H7 0.9500 . ?
C8 C9 1.418(10) . ?
C8 C11 1.374(9) . ?
C9 H9 0.9500 . ?
C9 C10 1.385(9) . ?
C10 C13 1.461(9) . ?
C11 C12 1.494(10) . ?
C12 H12A 0.85(4) . ?
C12 H12B 0.85(4) . ?
C12 H12C 0.85(4) . ?
C13 C14 1.410(10) . ?
C13 C17 1.384(9) . ?
C14 H14 0.9500 . ?
C14 C15 1.362(10) . ?
C15 H15 0.9500 . ?
C16 H16 0.9500 . ?
C16 C17 1.372(10) . ?
C17 H17 0.9500 . ?
C18 C19 1.496(9) . ?
C18 C25 1.488(9) . ?
C19 C20 1.398(10) . ?
C19 C24 1.392(9) . ?
C20 H20 0.9500 . ?
C20 C21 1.396(10) . ?
C21 H21 0.9500 . ?
C21 C22 1.374(10) . ?
C22 H22 0.9500 . ?
C22 C23 1.379(10) . ?
C23 H23 0.9500 . ?
C23 C24 1.383(10) . ?
C24 H24 0.9500 . ?
C25 C26 1.432(9) . ?
C25 C28 1.365(9) . ?
C26 H26 0.9500 . ?
C26 C27 1.334(9) . ?
C27 C30 1.467(9) . ?
C28 C29 1.501(9) . ?
C29 H29A 0.89(4) . ?
C29 H29B 0.89(4) . ?
C29 H29C 0.89(4) . ?
C30 C31 1.400(9) . ?
C30 C34 1.374(9) . ?
C31 H31 0.9500 . ?
C31 C32 1.390(9) . ?
C32 H32 0.9500 . ?
C33 H33 0.9500 . ?
C33 C34 1.387(9) . ?
C34 H34 0.9500 . ?
Cl1 C35 1.724(10) . ?
Cl2 C35 1.758(11) . ?
C35 H35A 0.9900 . ?
C35 H35B 0.9900 . ?

loop_
_geom_torsion_atom_site_label_1
_geom_torsion_atom_site_label_2
_geom_torsion_atom_site_label_3
_geom_torsion_atom_site_label_4
_geom_torsion
_geom_torsion_site_symmetry_1
_geom_torsion_site_symmetry_2
_geom_torsion_site_symmetry_3
_geom_torsion_site_symmetry_4
_geom_torsion_publ_flag
Cu1 N1 C15 C14 178.9(5) . . . . ?
Cu1 N1 C16 C17 -178.7(5) . . . . ?
Cu1 N2 C32 C31 167.4(6) 2_566 . . . ?
Cu1 N2 C33 C34 -166.6(5) 2_566 . . . ?
S1 C10 C13 C14 -171.0(5) . . . . ?
S1 C10 C13 C17 9.4(9) . . . . ?
S2 C27 C30 C31 -177.1(5) . . . . ?
S2 C27 C30 C34 4.9(10) . . . . ?
N1 C16 C17 C13 0.3(11) . . . . ?
N2 C33 C34 C30 -1.0(11) . . . . ?
C1 C2 C3 C4 179.3(6) . . . . ?
C1 C2 C7 C6 -179.2(6) . . . . ?
C1 C8 C9 C10 -176.7(6) . . . . ?
C1 C8 C11 S1 176.0(5) . . . . ?
C1 C8 C11 C12 0.4(11) . . . . ?
C1 C18 C19 C20 -112.9(8) . . . . ?
C1 C18 C19 C24 68.8(10) . . . . ?
C1 C18 C25 C26 -114.0(8) . . . . ?
C1 C18 C25 C28 60.7(11) . . . . ?
C2 C1 C8 C9 -128.2(7) . . . . ?
C2 C1 C8 C11 53.2(9) . . . . ?
C2 C1 C18 C19 -1.9(11) . . . . ?
C2 C1 C18 C25 171.7(6) . . . . ?
C2 C3 C4 C5 0.7(11) . . . . ?
C3 C2 C7 C6 -0.2(10) . . . . ?
C3 C4 C5 C6 -1.7(11) . . . . ?
C4 C5 C6 C7 1.7(11) . . . . ?
C5 C6 C7 C2 -0.8(11) . . . . ?
C7 C2 C3 C4 0.3(10) . . . . ?
C8 C1 C2 C3 40.2(9) . . . . ?
C8 C1 C2 C7 -140.8(7) . . . . ?
C8 C1 C18 C19 -179.2(6) . . . . ?
C8 C1 C18 C25 -5.6(10) . . . . ?
C8 C9 C10 S1 -0.4(7) . . . . ?
C8 C9 C10 C13 179.5(6) . . . . ?
C9 C8 C11 S1 -2.7(7) . . . . ?
C9 C8 C11 C12 -178.4(7) . . . . ?
C9 C10 C13 C14 9.2(10) . . . . ?
C9 C10 C13 C17 -170.4(6) . . . . ?
C10 S1 C11 C8 2.2(5) . . . . ?
C10 S1 C11 C12 178.3(6) . . . . ?
C10 C13 C14 C15 -178.5(6) . . . . ?
C10 C13 C17 C16 178.7(6) . . . . ?
C11 S1 C10 C9 -1.0(5) . . . . ?
C11 S1 C10 C13 179.2(5) . . . . ?
C11 C8 C9 C10 2.0(8) . . . . ?
C13 C14 C15 N1 -0.7(11) . . . . ?
C14 C13 C17 C16 -0.9(10) . . . . ?
C15 N1 C16 C17 0.2(10) . . . . ?
C16 N1 C15 C14 0.0(10) . . . . ?
C17 C13 C14 C15 1.1(10) . . . . ?
C18 C1 C2 C3 -137.2(7) . . . . ?
C18 C1 C2 C7 41.8(10) . . . . ?
C18 C1 C8 C9 49.3(9) . . . . ?
C18 C1 C8 C11 -129.3(7) . . . . ?
C18 C19 C20 C21 -178.6(6) . . . . ?
C18 C19 C24 C23 178.2(7) . . . . ?
C18 C25 C26 C27 175.0(6) . . . . ?
C18 C25 C28 S2 -174.9(6) . . . . ?
C18 C25 C28 C29 3.6(12) . . . . ?
C19 C18 C25 C26 60.2(8) . . . . ?
C19 C18 C25 C28 -125.1(8) . . . . ?
C19 C20 C21 C22 -0.1(11) . . . . ?
C20 C19 C24 C23 -0.1(11) . . . . ?
C20 C21 C22 C23 0.7(11) . . . . ?
C21 C22 C23 C24 -1.0(12) . . . . ?
C22 C23 C24 C19 0.7(12) . . . . ?
C24 C19 C20 C21 -0.2(10) . . . . ?
C25 C18 C19 C20 72.9(8) . . . . ?
C25 C18 C19 C24 -105.4(7) . . . . ?
C25 C26 C27 S2 0.7(8) . . . . ?
C25 C26 C27 C30 -179.0(6) . . . . ?
C26 C25 C28 S2 0.2(8) . . . . ?
C26 C25 C28 C29 178.6(6) . . . . ?
C26 C27 C30 C31 2.5(11) . . . . ?
C26 C27 C30 C34 -175.4(7) . . . . ?
C27 S2 C28 C25 0.2(6) . . . . ?
C27 S2 C28 C29 -178.4(6) . . . . ?
C27 C30 C31 C32 -176.1(6) . . . . ?
C27 C30 C34 C33 176.3(6) . . . . ?
C28 S2 C27 C26 -0.5(5) . . . . ?
C28 S2 C27 C30 179.2(6) . . . . ?
C28 C25 C26 C27 -0.6(9) . . . . ?
C30 C31 C32 N2 0.2(11) . . . . ?
C31 C30 C34 C33 -1.7(10) . . . . ?
C32 N2 C33 C34 3.2(10) . . . . ?
C33 N2 C32 C31 -2.8(10) . . . . ?
C34 C30 C31 C32 2.0(10) . . . . ?
